data_4072882
loop_
_publ_author_name
'Scriban, Corina'
'Glueck, David S.'
'Golen, James A.'
'Rheingold, Arnold L.'

_publ_section_title
;
 Platinum-Catalyzed Asymmetric Alkylation of a Secondary
 Phosphine:&#x00A0; Mechanism and Origin of Enantioselectivity
;
_journal_issue 7
_journal_name_full Organometallics
_journal_page_first 1788
_journal_paper_doi 10.1021/om061116s
_journal_volume 26
_journal_year 2007
_chemical_absolute_configuration unk
_chemical_formula_moiety 'C47 H66 P3 Pt, B F4'
_chemical_formula_sum 'C47 H66 B F4 P3 Pt'
_chemical_formula_weight 1005.81
_chemical_name_systematic
; 
 ? 
;
_space_group_IT_number 19
_symmetry_cell_setting orthorhombic
_symmetry_space_group_name_Hall 'P 2ac 2ab'
_symmetry_space_group_name_H-M 'P 21 21 21'
_atom_sites_solution_hydrogens geom
_atom_sites_solution_primary direct
_atom_sites_solution_secondary difmap
_audit_creation_method SHELXL-97
_cell_angle_alpha 90.00
_cell_angle_beta 90.00
_cell_angle_gamma 90.00
_cell_formula_units_Z 4
_cell_length_a 12.9514(16)
_cell_length_b 17.462(2)
_cell_length_c 21.291(3)
_cell_measurement_reflns_used 600
_cell_measurement_temperature 213(2)
_cell_measurement_theta_max 25
_cell_measurement_theta_min 2
_cell_volume 4815.1(11)
_computing_cell_refinement 'Bruker SMART'
_computing_data_collection 'Bruker SMART'
_computing_data_reduction 'Bruker SAINT'
_computing_molecular_graphics 'Bruker SHELXTL'
_computing_publication_material 'Bruker SHELXTL'
_computing_structure_refinement 'SHELXL-97 (Sheldrick, 1997)'
_computing_structure_solution 'SHELXS-97 (Sheldrick, 1990)'
_diffrn_ambient_temperature 213(2)
_diffrn_measured_fraction_theta_full 0.970
_diffrn_measured_fraction_theta_max 0.970
_diffrn_measurement_device_type 'Bruker SMART APEX CCD area detector'
_diffrn_measurement_method 'phi and omega scans'
_diffrn_radiation_monochromator graphite
_diffrn_radiation_source 'fine-focus sealed tube'
_diffrn_radiation_type MoK\a
_diffrn_radiation_wavelength 0.71073
_diffrn_reflns_av_R_equivalents 0.0298
_diffrn_reflns_av_sigmaI/netI 0.0441
_diffrn_reflns_limit_h_max 16
_diffrn_reflns_limit_h_min -15
_diffrn_reflns_limit_k_max 21
_diffrn_reflns_limit_k_min -22
_diffrn_reflns_limit_l_max 28
_diffrn_reflns_limit_l_min -28
_diffrn_reflns_number 36407
_diffrn_reflns_theta_full 28.22
_diffrn_reflns_theta_max 28.22
_diffrn_reflns_theta_min 1.84
_exptl_absorpt_coefficient_mu 3.059
_exptl_absorpt_correction_T_max 0.5450
_exptl_absorpt_correction_T_min 0.3892
_exptl_absorpt_correction_type multi-scan
_exptl_absorpt_process_details sadabs
_exptl_crystal_colour colorless
_exptl_crystal_density_diffrn 1.388
_exptl_crystal_density_method 'not measured'
_exptl_crystal_description block
_exptl_crystal_F_000 2048
_exptl_crystal_size_max 0.35
_exptl_crystal_size_mid 0.20
_exptl_crystal_size_min 0.20
_refine_diff_density_max 1.207
_refine_diff_density_min -0.503
_refine_diff_density_rms 0.083
_refine_ls_abs_structure_details 'Flack H D (1983), Acta Cryst. A39, 876-881'
_refine_ls_abs_structure_Flack -0.005(3)
_refine_ls_extinction_method none
_refine_ls_goodness_of_fit_ref 0.991
_refine_ls_hydrogen_treatment constr
_refine_ls_matrix_type full
_refine_ls_number_parameters 577
_refine_ls_number_reflns 10747
_refine_ls_number_restraints 18
_refine_ls_restrained_S_all 0.992
_refine_ls_R_factor_all 0.0247
_refine_ls_R_factor_gt 0.0227
_refine_ls_shift/su_max 0.008
_refine_ls_shift/su_mean 0.000
_refine_ls_structure_factor_coef Fsqd
_refine_ls_weighting_details 'calc w=1/[\s^2^(Fo^2^)+(0.0129P)^2^+0.0000P] where P=(Fo^2^+2Fc^2^)/3'
_refine_ls_weighting_scheme calc
_refine_ls_wR_factor_gt 0.0494
_refine_ls_wR_factor_ref 0.0497
_reflns_number_gt 10045
_reflns_number_total 10747
_reflns_threshold_expression >2sigma(I)
_cod_data_source_file om061116ssi20061208_014420.cif
_cod_data_source_block glu214
_cod_original_cell_volume 4814.9(10)
_cod_original_sg_symbol_H-M P2(1)2(1)2(1)
_cod_database_code 4072882

loop_
_symmetry_equiv_pos_as_xyz
'x, y, z'
'-x+1/2, -y, z+1/2'
'-x, y+1/2, -z+1/2'
'x+1/2, -y+1/2, -z'

loop_
_atom_site_label
_atom_site_type_symbol
_atom_site_fract_x
_atom_site_fract_y
_atom_site_fract_z
_atom_site_U_iso_or_equiv
_atom_site_adp_type
_atom_site_occupancy
_atom_site_symmetry_multiplicity
_atom_site_calc_flag
_atom_site_refinement_flags
_atom_site_disorder_assembly
_atom_site_disorder_group
Pt1 Pt 0.068574(8) 0.938957(6) 0.236818(5) 0.02839(3) Uani 1 1 d . . .
P1 P 0.00708(6) 0.90627(4) 0.13864(3) 0.03333(16) Uani 1 1 d . . .
P2 P 0.22755(7) 0.91344(5) 0.19521(4) 0.04138(19) Uani 1 1 d . B .
P3 P -0.08017(6) 0.97729(4) 0.29012(3) 0.03046(15) Uani 1 1 d . . .
F1 F 0.6778(2) 0.74365(18) 0.15443(14) 0.0945(9) Uani 1 1 d . . .
F2 F 0.6345(3) 0.8643(2) 0.1694(2) 0.1552(19) Uani 1 1 d . . .
F3 F 0.5272(3) 0.7859(2) 0.12052(18) 0.1205(12) Uani 1 1 d . . .
F4 F 0.5486(2) 0.7733(2) 0.22188(16) 0.1135(11) Uani 1 1 d . . .
B1 B 0.5977(4) 0.7928(4) 0.1664(3) 0.0772(16) Uani 1 1 d . . .
C1 C -0.0465(3) 0.98025(17) 0.08433(15) 0.0483(9) Uani 1 1 d . . .
H1A H -0.0106 0.9739 0.0436 0.058 Uiso 1 1 calc R . .
C2 C -0.1581(3) 0.95715(19) 0.07394(18) 0.0573(10) Uani 1 1 d . . .
H2A H -0.1833 0.9783 0.0341 0.069 Uiso 1 1 calc R . .
H2B H -0.2014 0.9771 0.1080 0.069 Uiso 1 1 calc R . .
C3 C -0.1638(3) 0.86919(19) 0.07249(16) 0.0486(9) Uani 1 1 d . . .
H3A H -0.1334 0.8495 0.0336 0.058 Uiso 1 1 calc R . .
H3B H -0.2358 0.8521 0.0748 0.058 Uiso 1 1 calc R . .
C4 C -0.1027(2) 0.84001(17) 0.12991(14) 0.0360(7) Uani 1 1 d . . .
H4A H -0.1475 0.8479 0.1670 0.043 Uiso 1 1 calc R . .
C5 C -0.0295(4) 1.0630(2) 0.10487(19) 0.0701(12) Uani 1 1 d . . .
H5A H -0.0478 1.0972 0.0707 0.105 Uiso 1 1 calc R . .
H5B H 0.0425 1.0703 0.1158 0.105 Uiso 1 1 calc R . .
H5C H -0.0724 1.0740 0.1411 0.105 Uiso 1 1 calc R . .
C6 C -0.0751(3) 0.75505(16) 0.12875(15) 0.0446(7) Uani 1 1 d . . .
H6A H -0.1379 0.7248 0.1292 0.067 Uiso 1 1 calc R . .
H6B H -0.0338 0.7426 0.1654 0.067 Uiso 1 1 calc R . .
H6C H -0.0361 0.7437 0.0910 0.067 Uiso 1 1 calc R . .
C7 C 0.1141(3) 0.86593(16) 0.09360(14) 0.0378(7) Uani 1 1 d . . .
C8 C 0.0993(3) 0.83450(17) 0.03344(14) 0.0471(9) Uani 1 1 d . . .
H8A H 0.0330 0.8343 0.0154 0.057 Uiso 1 1 calc R . .
C9 C 0.1818(3) 0.80391(19) 0.00066(16) 0.0563(11) Uani 1 1 d . . .
H9A H 0.1717 0.7820 -0.0392 0.068 Uiso 1 1 calc R . .
C10 C 0.2780(4) 0.8059(2) 0.02677(18) 0.0599(11) Uani 1 1 d . . .
H10A H 0.3340 0.7850 0.0045 0.072 Uiso 1 1 calc R . .
C11 C 0.2949(3) 0.8381(2) 0.08560(19) 0.0565(10) Uani 1 1 d . . .
H11A H 0.3618 0.8399 0.1026 0.068 Uiso 1 1 calc R . .
C12 C 0.2112(3) 0.86777(17) 0.11914(14) 0.0412(7) Uani 1 1 d . . .
C13 C 0.3095(3) 0.9998(2) 0.1853(2) 0.0725(14) Uani 1 1 d D . .
H13A H 0.2800 1.0429 0.2095 0.087 Uiso 1 1 calc R A 3
C14 C 0.4204(16) 0.984(2) 0.2075(17) 0.079(6) Uani 0.386(15) 1 d PD B 3
H14A H 0.4645 0.9666 0.1730 0.094 Uiso 0.386(15) 1 calc PR B 3
H14B H 0.4513 1.0293 0.2271 0.094 Uiso 0.386(15) 1 calc PR B 3
C15 C 0.4010(18) 0.9214(12) 0.2546(13) 0.084(9) Uani 0.386(15) 1 d PD B 3
H15A H 0.3744 0.9450 0.2931 0.101 Uiso 0.386(15) 1 calc PR B 3
H15B H 0.4676 0.8978 0.2650 0.101 Uiso 0.386(15) 1 calc PR B 3
C17 C 0.321(3) 1.022(2) 0.1186(10) 0.143(18) Uani 0.386(15) 1 d PD B 3
H17A H 0.2536 1.0356 0.1016 0.214 Uiso 0.386(15) 1 calc PR B 3
H17B H 0.3495 0.9800 0.0949 0.214 Uiso 0.386(15) 1 calc PR B 3
H17C H 0.3664 1.0662 0.1156 0.214 Uiso 0.386(15) 1 calc PR B 3
C14A C 0.4124(13) 0.9680(16) 0.2133(12) 0.144(13) Uani 0.614(15) 1 d PD B 4
H14C H 0.4498 0.9403 0.1804 0.173 Uiso 0.614(15) 1 calc PR B 4
H14D H 0.4555 1.0112 0.2266 0.173 Uiso 0.614(15) 1 calc PR B 4
C15A C 0.3967(13) 0.9157(12) 0.2681(11) 0.128(10) Uani 0.614(15) 1 d PD B 4
H15C H 0.3620 0.9413 0.3032 0.153 Uiso 0.614(15) 1 calc PR B 4
H15D H 0.4614 0.8927 0.2825 0.153 Uiso 0.614(15) 1 calc PR B 4
C17A C 0.308(2) 1.0392(11) 0.1198(5) 0.082(5) Uani 0.614(15) 1 d PD B 4
H17D H 0.2377 1.0556 0.1103 0.123 Uiso 0.614(15) 1 calc PR B 4
H17E H 0.3306 1.0032 0.0881 0.123 Uiso 0.614(15) 1 calc PR B 4
H17F H 0.3530 1.0833 0.1202 0.123 Uiso 0.614(15) 1 calc PR B 4
C16 C 0.3263(3) 0.8573(3) 0.2351(2) 0.0679(11) Uani 1 1 d D . .
H16A H 0.3625 0.8295 0.2011 0.081 Uiso 1 1 calc R B 3
C18 C 0.2898(4) 0.7956(3) 0.2793(2) 0.0956(19) Uani 1 1 d . B .
H18A H 0.3485 0.7662 0.2940 0.143 Uiso 1 1 calc R . .
H18B H 0.2421 0.7621 0.2575 0.143 Uiso 1 1 calc R . .
H18C H 0.2552 0.8189 0.3149 0.143 Uiso 1 1 calc R . .
C19 C -0.0940(2) 0.93337(18) 0.36803(13) 0.0365(6) Uani 1 1 d . B .
C20 C -0.1104(3) 0.85225(19) 0.36693(16) 0.0459(8) Uani 1 1 d . . .
C21 C -0.1269(4) 0.8152(2) 0.42381(18) 0.0667(12) Uani 1 1 d . B .
H21A H -0.1373 0.7620 0.4233 0.080 Uiso 1 1 calc R . .
C22 C -0.1289(5) 0.8521(3) 0.48058(19) 0.0812(15) Uani 1 1 d D . .
C23 C -0.1115(4) 0.9301(2) 0.48003(16) 0.0652(11) Uani 1 1 d . B .
H23A H -0.1133 0.9566 0.5185 0.078 Uiso 1 1 calc R . .
C24 C -0.0918(3) 0.97117(18) 0.42634(15) 0.0424(8) Uani 1 1 d . . .
C25 C -0.1056(3) 0.80191(17) 0.30883(16) 0.0459(8) Uani 1 1 d . . .
H25A H -0.0985 0.8360 0.2720 0.055 Uiso 1 1 calc R . .
C26 C -0.0109(4) 0.7503(2) 0.31058(19) 0.0668(12) Uani 1 1 d . . .
H26A H 0.0511 0.7815 0.3088 0.100 Uiso 1 1 calc R . .
H26B H -0.0122 0.7158 0.2749 0.100 Uiso 1 1 calc R . .
H26C H -0.0111 0.7208 0.3492 0.100 Uiso 1 1 calc R . .
C27 C -0.2049(4) 0.7549(2) 0.3000(2) 0.0802(14) Uani 1 1 d . . .
H27A H -0.2640 0.7891 0.2995 0.120 Uiso 1 1 calc R . .
H27B H -0.2120 0.7188 0.3343 0.120 Uiso 1 1 calc R . .
H27C H -0.2015 0.7273 0.2605 0.120 Uiso 1 1 calc R . .
C28 C -0.1279(18) 0.8074(15) 0.5435(9) 0.115(12) Uani 0.386(15) 1 d PD B 1
H28 H -0.1471 0.7543 0.5322 0.138 Uiso 0.386(15) 1 calc PR B 1
C29 C -0.019(2) 0.801(2) 0.5717(14) 0.45(5) Uani 0.386(15) 1 d PD B 1
H29A H 0.0288 0.7823 0.5399 0.668 Uiso 0.386(15) 1 calc PR B 1
H29B H -0.0196 0.7659 0.6069 0.668 Uiso 0.386(15) 1 calc PR B 1
H29C H 0.0039 0.8511 0.5860 0.668 Uiso 0.386(15) 1 calc PR B 1
C30 C -0.217(2) 0.8366(16) 0.5820(12) 0.21(2) Uani 0.386(15) 1 d PD B 1
H30A H -0.2765 0.8434 0.5553 0.314 Uiso 0.386(15) 1 calc PR B 1
H30B H -0.1980 0.8853 0.6008 0.314 Uiso 0.386(15) 1 calc PR B 1
H30C H -0.2325 0.7999 0.6149 0.314 Uiso 0.386(15) 1 calc PR B 1
C28A C -0.1592(16) 0.8064(8) 0.5396(6) 0.133(9) Uani 0.614(15) 1 d PD B 2
H28A H -0.1566 0.8421 0.5757 0.160 Uiso 0.614(15) 1 calc PR B 2
C29A C -0.0789(18) 0.7435(12) 0.5514(7) 0.250(15) Uani 0.614(15) 1 d PD B 2
H29D H -0.0104 0.7659 0.5518 0.375 Uiso 0.614(15) 1 calc PR B 2
H29E H -0.0831 0.7055 0.5183 0.375 Uiso 0.614(15) 1 calc PR B 2
H29F H -0.0924 0.7194 0.5916 0.375 Uiso 0.614(15) 1 calc PR B 2
C30A C -0.2676(12) 0.7751(8) 0.5360(6) 0.168(8) Uani 0.614(15) 1 d PD B 2
H30D H -0.2844 0.7494 0.5751 0.252 Uiso 0.614(15) 1 calc PR B 2
H30E H -0.2724 0.7389 0.5016 0.252 Uiso 0.614(15) 1 calc PR B 2
H30F H -0.3158 0.8168 0.5291 0.252 Uiso 0.614(15) 1 calc PR B 2
C31 C -0.0698(3) 1.05717(19) 0.43385(14) 0.0466(7) Uani 1 1 d . B .
H31A H -0.0281 1.0735 0.3972 0.056 Uiso 1 1 calc R . .
C32 C -0.0090(4) 1.0767(3) 0.49252(18) 0.0754(13) Uani 1 1 d . . .
H32A H 0.0498 1.0425 0.4961 0.113 Uiso 1 1 calc R B .
H32B H -0.0529 1.0709 0.5291 0.113 Uiso 1 1 calc R . .
H32C H 0.0151 1.1292 0.4899 0.113 Uiso 1 1 calc R . .
C33 C -0.1698(3) 1.1034(2) 0.4330(2) 0.0611(11) Uani 1 1 d . . .
H33A H -0.1536 1.1576 0.4309 0.092 Uiso 1 1 calc R B .
H33B H -0.2088 1.0930 0.4709 0.092 Uiso 1 1 calc R . .
H33C H -0.2105 1.0889 0.3966 0.092 Uiso 1 1 calc R . .
C34 C -0.2102(2) 0.96544(17) 0.25611(15) 0.0395(7) Uani 1 1 d . . .
H34A H -0.2101 0.9864 0.2134 0.047 Uiso 1 1 calc R . .
H34B H -0.2255 0.9106 0.2530 0.047 Uiso 1 1 calc R . .
C35 C -0.2953(3) 1.00387(19) 0.29342(18) 0.0478(8) Uani 1 1 d . . .
C36 C -0.3292(3) 1.0772(2) 0.2766(2) 0.0663(12) Uani 1 1 d . B .
H36A H -0.2996 1.1019 0.2417 0.080 Uiso 1 1 calc R . .
C37 C -0.4065(4) 1.1140(3) 0.3109(3) 0.0849(17) Uani 1 1 d D . .
H37A H -0.4304 1.1625 0.2985 0.102 Uiso 1 1 calc R B 5
C38 C -0.448(2) 1.0788(8) 0.3631(11) 0.112(16) Uani 0.386(15) 1 d PD B 5
H38 H -0.4945 1.1053 0.3889 0.135 Uiso 0.386(15) 1 calc PR B 5
C38A C -0.4507(10) 1.0761(8) 0.3605(6) 0.101(10) Uani 0.614(15) 1 d PD B 6
H38A H -0.5035 1.1003 0.3834 0.121 Uiso 0.614(15) 1 calc PR B 6
C39 C -0.4197(4) 1.0040(4) 0.3776(2) 0.0882(17) Uani 1 1 d D . .
H39A H -0.4535 0.9779 0.4104 0.106 Uiso 1 1 calc R B 5
C40 C -0.3413(3) 0.9672(3) 0.3436(2) 0.0621(10) Uani 1 1 d . B .
H40A H -0.3202 0.9176 0.3549 0.074 Uiso 1 1 calc R . .
C41 C -0.0725(3) 1.08165(14) 0.28919(15) 0.0399(6) Uani 1 1 d . . .
H41A H -0.1276 1.1028 0.3147 0.060 Uiso 1 1 calc R . .
H41B H -0.0793 1.0999 0.2464 0.060 Uiso 1 1 calc R . .
H41C H -0.0063 1.0977 0.3060 0.060 Uiso 1 1 calc R . .
C42 C 0.1418(2) 0.97097(17) 0.32040(13) 0.0346(6) Uani 1 1 d . . .
C43 C 0.1504(3) 0.92308(17) 0.37268(15) 0.0435(8) Uani 1 1 d . . .
H43A H 0.1181 0.8749 0.3718 0.052 Uiso 1 1 calc R . .
C44 C 0.2048(3) 0.9444(2) 0.42557(16) 0.0568(9) Uani 1 1 d . . .
H44A H 0.2095 0.9107 0.4599 0.068 Uiso 1 1 calc R . .
C45 C 0.2521(3) 1.0147(2) 0.42819(19) 0.0644(12) Uani 1 1 d . . .
H45A H 0.2900 1.0290 0.4640 0.077 Uiso 1 1 calc R . .
C46 C 0.2438(3) 1.0642(2) 0.37815(17) 0.0528(9) Uani 1 1 d . . .
H46A H 0.2755 1.1126 0.3800 0.063 Uiso 1 1 calc R . .
C47 C 0.1892(2) 1.04307(17) 0.32525(15) 0.0404(7) Uani 1 1 d . . .
H47A H 0.1836 1.0778 0.2917 0.048 Uiso 1 1 calc R . .

loop_
_atom_site_aniso_label
_atom_site_aniso_U_11
_atom_site_aniso_U_22
_atom_site_aniso_U_33
_atom_site_aniso_U_23
_atom_site_aniso_U_13
_atom_site_aniso_U_12
Pt1 0.02969(5) 0.03053(5) 0.02495(5) -0.00471(4) 0.00087(5) -0.00079(5)
P1 0.0402(5) 0.0329(3) 0.0269(3) -0.0034(3) -0.0033(3) -0.0040(3)
P2 0.0337(5) 0.0508(4) 0.0397(4) -0.0169(3) 0.0038(3) -0.0027(3)
P3 0.0321(4) 0.0288(3) 0.0305(3) -0.0023(3) 0.0038(3) -0.0004(3)
F1 0.0648(19) 0.131(2) 0.0875(19) -0.0307(17) 0.0022(14) 0.0314(16)
F2 0.105(3) 0.106(3) 0.254(5) -0.079(3) 0.065(3) -0.040(2)
F3 0.074(2) 0.151(3) 0.136(3) 0.001(2) -0.030(2) -0.004(2)
F4 0.083(2) 0.140(3) 0.118(3) -0.012(2) 0.039(2) 0.0148(19)
B1 0.039(3) 0.092(4) 0.101(4) -0.033(3) 0.007(3) 0.000(3)
C1 0.075(3) 0.0356(16) 0.0346(16) 0.0020(12) -0.0118(16) -0.0027(16)
C2 0.078(3) 0.044(2) 0.050(2) -0.0002(15) -0.0270(19) 0.0127(17)
C3 0.051(2) 0.0494(19) 0.0451(19) -0.0094(15) -0.0217(16) -0.0007(16)
C4 0.0354(18) 0.0363(15) 0.0364(16) -0.0017(12) -0.0085(12) -0.0030(12)
C5 0.113(4) 0.0385(17) 0.058(2) -0.0002(18) -0.019(2) -0.001(2)
C6 0.049(2) 0.0382(15) 0.0465(17) -0.0015(12) -0.0036(17) -0.0038(16)
C7 0.049(2) 0.0353(15) 0.0291(14) -0.0035(11) 0.0109(13) -0.0085(13)
C8 0.066(3) 0.0420(17) 0.0335(16) -0.0034(13) 0.0063(15) -0.0118(15)
C9 0.093(3) 0.0431(18) 0.0330(17) -0.0099(14) 0.0243(19) -0.0192(19)
C10 0.077(3) 0.051(2) 0.052(2) -0.0177(16) 0.037(2) -0.013(2)
C11 0.053(2) 0.056(2) 0.061(2) -0.0122(17) 0.0191(19) -0.0088(18)
C12 0.049(2) 0.0385(15) 0.0355(16) -0.0096(12) 0.0150(15) -0.0087(15)
C13 0.053(3) 0.073(3) 0.092(3) -0.042(2) 0.031(2) -0.030(2)
C14 0.033(10) 0.090(11) 0.112(16) -0.030(11) 0.003(10) -0.024(10)
C15 0.052(13) 0.14(2) 0.061(10) -0.041(10) -0.010(7) 0.052(13)
C17 0.12(2) 0.08(2) 0.23(3) -0.043(15) 0.10(2) -0.062(17)
C14A 0.055(9) 0.18(2) 0.20(2) -0.127(19) 0.048(12) -0.063(11)
C15A 0.037(7) 0.21(2) 0.139(17) -0.110(14) -0.043(8) 0.011(8)
C17A 0.120(11) 0.047(6) 0.080(7) -0.011(4) 0.060(7) -0.022(5)
C16 0.048(2) 0.097(3) 0.058(2) -0.033(2) -0.010(2) 0.027(2)
C18 0.108(4) 0.120(4) 0.058(3) -0.014(3) -0.016(3) 0.078(4)
C19 0.0374(17) 0.0400(15) 0.0321(14) 0.0026(12) 0.0077(11) -0.0018(14)
C20 0.055(2) 0.0421(17) 0.0401(18) 0.0034(14) 0.0092(15) -0.0001(15)
C21 0.104(4) 0.0451(19) 0.051(2) 0.0116(17) 0.018(2) -0.007(2)
C22 0.139(5) 0.065(3) 0.040(2) 0.0110(18) 0.024(3) -0.003(3)
C23 0.100(3) 0.061(2) 0.0350(17) 0.0002(17) 0.0215(19) 0.006(2)
C24 0.045(2) 0.0459(16) 0.0363(16) -0.0006(13) 0.0087(14) 0.0017(14)
C25 0.062(2) 0.0299(15) 0.0454(18) 0.0010(12) 0.0025(15) -0.0059(14)
C26 0.104(4) 0.0422(19) 0.054(2) -0.0107(16) -0.007(2) 0.019(2)
C27 0.093(4) 0.061(2) 0.086(3) 0.001(2) -0.004(3) -0.031(2)
C28 0.20(2) 0.11(2) 0.038(10) 0.011(11) 0.019(12) -0.079(19)
C29 0.58(8) 0.46(6) 0.30(4) 0.32(4) -0.37(5) -0.43(6)
C30 0.31(4) 0.18(3) 0.13(2) 0.12(2) 0.14(2) 0.15(3)
C28A 0.26(2) 0.066(10) 0.071(10) 0.024(7) 0.084(12) 0.022(12)
C29A 0.35(3) 0.25(2) 0.150(13) 0.163(15) 0.138(16) 0.17(2)
C30A 0.268(19) 0.110(9) 0.126(11) 0.016(8) 0.136(12) -0.032(10)
C31 0.0497(19) 0.0532(17) 0.0370(15) -0.0131(14) 0.0114(15) -0.011(2)
C32 0.086(3) 0.097(3) 0.044(2) -0.018(2) 0.001(2) -0.022(3)
C33 0.065(3) 0.051(2) 0.067(2) -0.0181(18) 0.027(2) -0.0043(19)
C34 0.0299(16) 0.0437(14) 0.0449(18) -0.0010(13) -0.0056(14) -0.0013(13)
C35 0.0288(18) 0.0517(18) 0.063(2) -0.0160(16) -0.0006(16) -0.0028(14)
C36 0.042(2) 0.064(2) 0.093(3) -0.018(2) -0.0081(19) 0.0123(17)
C37 0.055(3) 0.077(3) 0.123(5) -0.033(3) -0.005(3) 0.020(2)
C38 0.09(2) 0.064(14) 0.18(4) -0.063(17) -0.050(19) 0.002(12)
C38A 0.026(7) 0.17(2) 0.109(13) -0.076(13) 0.009(7) 0.026(8)
C39 0.042(3) 0.132(5) 0.090(4) -0.043(3) 0.018(3) -0.011(3)
C40 0.040(2) 0.076(3) 0.071(3) -0.021(2) 0.0096(18) -0.0024(19)
C41 0.0472(18) 0.0291(13) 0.0432(16) -0.0034(11) 0.0080(16) 0.0012(13)
C42 0.0337(17) 0.0427(15) 0.0276(14) -0.0090(12) -0.0054(12) 0.0054(13)
C43 0.051(2) 0.0384(17) 0.0409(17) -0.0073(12) -0.0046(14) 0.0077(14)
C44 0.071(3) 0.057(2) 0.0422(18) -0.0058(17) -0.0196(17) 0.010(2)
C45 0.069(3) 0.071(3) 0.053(2) -0.021(2) -0.029(2) 0.011(2)
C46 0.045(2) 0.054(2) 0.060(2) -0.0271(19) -0.0097(16) 0.0005(18)
C47 0.0390(19) 0.0399(16) 0.0422(17) -0.0114(12) -0.0001(14) 0.0042(13)

loop_
_atom_type_symbol
_atom_type_description
_atom_type_scat_dispersion_real
_atom_type_scat_dispersion_imag
_atom_type_scat_source
C C 0.0033 0.0016 'International Tables Vol C Tables 4.2.6.8 and 6.1.1.4'
H H 0.0000 0.0000 'International Tables Vol C Tables 4.2.6.8 and 6.1.1.4'
B B 0.0013 0.0007 'International Tables Vol C Tables 4.2.6.8 and 6.1.1.4'
F F 0.0171 0.0103 'International Tables Vol C Tables 4.2.6.8 and 6.1.1.4'
P P 0.1023 0.0942 'International Tables Vol C Tables 4.2.6.8 and 6.1.1.4'
Pt Pt -1.7033 8.3905 'International Tables Vol C Tables 4.2.6.8 and 6.1.1.4'

loop_
_geom_angle_atom_site_label_1
_geom_angle_atom_site_label_2
_geom_angle_atom_site_label_3
_geom_angle
C42 Pt1 P2 88.47(9)
C42 Pt1 P1 172.94(9)
P2 Pt1 P1 84.93(3)
C42 Pt1 P3 83.35(8)
P2 Pt1 P3 171.14(3)
P1 Pt1 P3 103.09(3)
C7 P1 C4 106.87(14)
C7 P1 C1 102.92(16)
C4 P1 C1 94.89(15)
C7 P1 Pt1 108.00(11)
C4 P1 Pt1 120.85(10)
C1 P1 Pt1 121.19(10)
C12 P2 C16 105.14(17)
C12 P2 C13 108.73(18)
C16 P2 C13 95.1(2)
C12 P2 Pt1 109.04(12)
C16 P2 Pt1 123.83(15)
C13 P2 Pt1 113.67(14)
C41 P3 C19 115.60(14)
C41 P3 C34 99.07(15)
C19 P3 C34 102.62(14)
C41 P3 Pt1 103.65(11)
C19 P3 Pt1 113.59(10)
C34 P3 Pt1 122.04(10)
F2 B1 F3 111.2(6)
F2 B1 F1 108.9(4)
F3 B1 F1 108.8(4)
F2 B1 F4 110.7(5)
F3 B1 F4 106.7(4)
F1 B1 F4 110.6(5)
C2 C1 C5 115.5(3)
C2 C1 P1 105.1(2)
C5 C1 P1 115.1(2)
C1 C2 C3 108.3(3)
C2 C3 C4 106.8(3)
C6 C4 C3 115.4(3)
C6 C4 P1 115.6(2)
C3 C4 P1 105.6(2)
C12 C7 C8 119.7(3)
C12 C7 P1 118.6(2)
C8 C7 P1 121.7(3)
C9 C8 C7 120.3(4)
C10 C9 C8 119.3(3)
C9 C10 C11 121.4(4)
C10 C11 C12 119.2(4)
C7 C12 C11 120.0(3)
C7 C12 P2 118.1(2)
C11 C12 P2 121.9(3)
C17 C13 C14 105(2)
C17 C13 C17A 13(2)
C14 C13 C17A 111.8(16)
C17 C13 C14A 112(2)
C14 C13 C14A 12.0(19)
C17A C13 C14A 121.0(14)
C17 C13 P2 112.4(15)
C14 C13 P2 110.8(13)
C17A C13 P2 116.9(8)
C14A C13 P2 99.0(10)
C15 C14 C13 100.3(18)
C14 C15 C16 117(2)
C15A C14A C13 113.5(15)
C14A C15A C16 97.5(16)
C18 C16 C15 123.4(11)
C18 C16 C15A 112.0(10)
C15 C16 C15A 11.6(18)
C18 C16 P2 117.1(3)
C15 C16 P2 100.2(10)
C15A C16 P2 105.8(9)
C24 C19 C20 118.8(3)
C24 C19 P3 126.8(2)
C20 C19 P3 114.4(2)
C21 C20 C19 117.9(3)
C21 C20 C25 116.6(3)
C19 C20 C25 125.4(3)
C22 C21 C20 123.6(4)
C21 C22 C23 117.0(3)
C21 C22 C28A 118.8(7)
C23 C22 C28A 124.0(7)
C21 C22 C28 121.7(11)
C23 C22 C28 120.1(11)
C28A C22 C28 15.5(13)
C24 C23 C22 123.5(3)
C23 C24 C19 119.1(3)
C23 C24 C31 117.2(3)
C19 C24 C31 123.7(3)
C20 C25 C26 110.8(3)
C20 C25 C27 112.0(3)
C26 C25 C27 111.2(3)
C30 C28 C29 121(3)
C30 C28 C22 107.2(14)
C29 C28 C22 112.3(14)
C30A C28A C29A 112.3(14)
C30A C28A C22 112.7(12)
C29A C28A C22 109.4(10)
C32 C31 C33 109.4(3)
C32 C31 C24 113.7(3)
C33 C31 C24 111.0(3)
C35 C34 P3 114.1(2)
C40 C35 C36 119.2(4)
C40 C35 C34 120.9(3)
C36 C35 C34 119.9(3)
C37 C36 C35 120.8(5)
C38A C37 C38 3.4(18)
C38A C37 C36 118.7(6)
C38 C37 C36 119.6(10)
C37 C38 C39 119.9(16)
C39 C38A C37 121.7(7)
C38A C39 C38 3.3(19)
C38A C39 C40 119.7(6)
C38 C39 C40 120.2(10)
C35 C40 C39 120.0(5)
C43 C42 C47 116.3(3)
C43 C42 Pt1 123.6(2)
C47 C42 Pt1 120.0(2)
C44 C43 C42 122.0(3)
C45 C44 C43 120.1(4)
C44 C45 C46 119.7(3)
C45 C46 C47 120.3(4)
C46 C47 C42 121.6(3)

loop_
_geom_bond_atom_site_label_1
_geom_bond_atom_site_label_2
_geom_bond_distance
Pt1 C42 2.093(3)
Pt1 P2 2.2853(9)
Pt1 P1 2.3085(7)
Pt1 P3 2.3338(8)
P1 C7 1.826(3)
P1 C4 1.842(3)
P1 C1 1.867(3)
P2 C12 1.817(3)
P2 C16 1.822(4)
P2 C13 1.856(4)
P3 C41 1.825(3)
P3 C19 1.836(3)
P3 C34 1.845(3)
F1 B1 1.370(6)
F2 B1 1.339(6)
F3 B1 1.342(7)
F4 B1 1.384(7)
C1 C2 1.517(5)
C1 C5 1.525(5)
C2 C3 1.538(5)
C3 C4 1.543(4)
C4 C6 1.526(4)
C7 C12 1.371(5)
C7 C8 1.407(4)
C8 C9 1.384(5)
C9 C10 1.365(6)
C10 C11 1.391(5)
C11 C12 1.397(5)
C13 C17 1.479(18)
C13 C14 1.536(16)
C13 C17A 1.554(11)
C13 C14A 1.562(15)
C14 C15 1.506(18)
C15 C16 1.536(17)
C14A C15A 1.495(16)
C15A C16 1.537(11)
C16 C18 1.507(7)
C19 C24 1.406(4)
C19 C20 1.432(4)
C20 C21 1.389(5)
C20 C25 1.519(5)
C21 C22 1.370(6)
C22 C23 1.381(6)
C22 C28A 1.539(12)
C22 C28 1.551(16)
C23 C24 1.373(5)
C24 C31 1.537(4)
C25 C26 1.522(5)
C25 C27 1.537(5)
C28 C30 1.500(18)
C28 C29 1.541(19)
C28A C30A 1.509(17)
C28A C29A 1.534(15)
C31 C32 1.515(5)
C31 C33 1.526(5)
C34 C35 1.516(4)
C35 C40 1.380(6)
C35 C36 1.400(5)
C36 C37 1.396(6)
C37 C38A 1.372(12)
C37 C38 1.377(17)
C38 C39 1.390(15)
C38A C39 1.371(12)
C39 C40 1.403(6)
C42 C43 1.397(4)
C42 C47 1.404(4)
C43 C44 1.379(5)
C44 C45 1.374(6)
C45 C46 1.376(6)
C46 C47 1.380(4)
